data_1551145
loop_
_publ_author_name
'Roy, Matthew M. D.'
'Ferguson, Michael J.'
'McDonald, Robert'
'Zhou, Yuqiao'
'Rivard, Eric'

_publ_section_title
;
 A Vinyl Silylsilylene and its Activation of Strong Homo- and Heteroatomic
 Bonds
;
_journal_name_full 'Chemical Science'
_journal_paper_doi 10.1039/C9SC01192G
_journal_year 2019
_chemical_formula_moiety 'C30 H41 Br3 N2 Si'
_chemical_formula_sum 'C30 H41 Br3 N2 Si'
_chemical_formula_weight 697.47
_space_group_crystal_system triclinic
_space_group_IT_number 2
_space_group_name_Hall '-P 1'
_space_group_name_H-M_alt 'P -1'
_symmetry_space_group_name_Hall '-P 1'
_symmetry_space_group_name_H-M 'P -1'
_atom_sites_solution_hydrogens geom
_audit_creation_method SHELXL-2017/1
_audit_update_record
;
2019-03-04 deposited with the CCDC.    2019-05-24 downloaded from the CCDC.
;
_cell_angle_alpha 87.0024(11)
_cell_angle_beta 88.5252(12)
_cell_angle_gamma 67.0902(10)
_cell_formula_units_Z 2
_cell_length_a 9.33020(15)
_cell_length_b 9.63981(15)
_cell_length_c 19.2808(3)
_cell_measurement_reflns_used 8292
_cell_measurement_temperature 173(2)
_cell_measurement_theta_max 73.58
_cell_measurement_theta_min 2.29
_cell_volume 1595.14(5)
_computing_cell_refinement 'Bruker SAINT'
_computing_data_collection 'Bruker APEX2'
_computing_data_reduction 'Bruker SAINT'
_computing_molecular_graphics 'Bruker SHELXTL'
_computing_publication_material 'Bruker SHELXTL'
_computing_structure_refinement 'SHELXL-2017/1 (Sheldrick, 2017)'
_computing_structure_solution 'SHELXT-2014 (Sheldrick, 2015)'
_diffrn_ambient_temperature 173(2)
_diffrn_measured_fraction_theta_full 0.967
_diffrn_measured_fraction_theta_max 0.953
_diffrn_measurement_device_type 'Bruker APEX-II CCD'
_diffrn_measurement_method '\f and \w scans'
_diffrn_radiation_type CuK\a
_diffrn_radiation_wavelength 1.54178
_diffrn_reflns_av_R_equivalents 0.0657
_diffrn_reflns_av_unetI/netI 0.0853
_diffrn_reflns_Laue_measured_fraction_full 0.967
_diffrn_reflns_Laue_measured_fraction_max 0.953
_diffrn_reflns_limit_h_max 11
_diffrn_reflns_limit_h_min -11
_diffrn_reflns_limit_k_max 11
_diffrn_reflns_limit_k_min -11
_diffrn_reflns_limit_l_max 23
_diffrn_reflns_limit_l_min -24
_diffrn_reflns_number 10816
_diffrn_reflns_point_group_measured_fraction_full 0.967
_diffrn_reflns_point_group_measured_fraction_max 0.953
_diffrn_reflns_theta_full 67.679
_diffrn_reflns_theta_max 73.977
_diffrn_reflns_theta_min 2.295
_exptl_absorpt_coefficient_mu 5.196
_exptl_absorpt_correction_T_max 0.8557
_exptl_absorpt_correction_T_min 0.4583
_exptl_absorpt_correction_type numerical
_exptl_absorpt_process_details 'SADABS 2016/2 (Krause et al., 2015)'
_exptl_crystal_colour colourless
_exptl_crystal_density_diffrn 1.452
_exptl_crystal_description fragment
_exptl_crystal_F_000 708
_exptl_crystal_size_max 0.235
_exptl_crystal_size_mid 0.185
_exptl_crystal_size_min 0.070
_refine_diff_density_max 1.042
_refine_diff_density_min -1.417
_refine_diff_density_rms 0.120
_refine_ls_extinction_method none
_refine_ls_goodness_of_fit_ref 0.974
_refine_ls_hydrogen_treatment constr
_refine_ls_matrix_type full
_refine_ls_number_parameters 327
_refine_ls_number_reflns 6159
_refine_ls_number_restraints 0
_refine_ls_restrained_S_all 0.974
_refine_ls_R_factor_all 0.0762
_refine_ls_R_factor_gt 0.0568
_refine_ls_shift/su_max 0.001
_refine_ls_shift/su_mean 0.000
_refine_ls_structure_factor_coef Fsqd
_refine_ls_weighting_details 'w=1/[\s^2^(Fo^2^)+(0.0864P)^2^] where P=(Fo^2^+2Fc^2^)/3'
_refine_ls_weighting_scheme calc
_refine_ls_wR_factor_gt 0.1479
_refine_ls_wR_factor_ref 0.1584
_reflns_Friedel_coverage 0.000
_reflns_number_gt 4408
_reflns_number_total 6159
_reflns_threshold_expression 'I > 2\s(I)'
_cod_data_source_file c9sc01192g2.cif
_cod_data_source_block riv1780
_cod_original_cell_volume 1595.14(4)
_cod_database_code 1551145
_shelx_shelxl_version_number 2017/1
_shelx_space_group_comment
; 
The symmetry employed for this shelxl refinement is uniquely defined 
by the following loop, which should always be used as a source of 
symmetry information in preference to the above space-group names. 
They are only intended as comments. 
;
_shelx_estimated_absorpt_t_min 0.375
_shelx_estimated_absorpt_t_max 0.712

loop_
_space_group_symop_operation_xyz
'x, y, z'
'-x, -y, -z'

loop_
_atom_site_label
_atom_site_type_symbol
_atom_site_fract_x
_atom_site_fract_y
_atom_site_fract_z
_atom_site_U_iso_or_equiv
_atom_site_adp_type
_atom_site_occupancy
_atom_site_site_symmetry_order
_atom_site_calc_flag
_atom_site_refinement_flags_posn
_atom_site_refinement_flags_adp
Br1 Br 0.47736(6) 0.29596(8) 0.26806(4) 0.04817(19) Uani 1 1 d . .
Br2 Br 0.17830(7) 0.63138(6) 0.20714(3) 0.04354(17) Uani 1 1 d . .
Br3 Br 0.16816(9) 0.48384(8) 0.37784(3) 0.0525(2) Uani 1 1 d . .
Si Si 0.21705(15) 0.41776(15) 0.26962(7) 0.0285(3) Uani 1 1 d . .
N1 N -0.0152(4) 0.1761(4) 0.18474(18) 0.0217(7) Uani 1 1 d . .
N2 N 0.0313(4) 0.1441(4) 0.29543(18) 0.0209(7) Uani 1 1 d . .
C1 C 0.0490(5) 0.2234(5) 0.2375(2) 0.0215(9) Uani 1 1 d . .
C2 C -0.0752(5) 0.0701(5) 0.2105(2) 0.0232(9) Uani 1 1 d . .
C3 C -0.0470(5) 0.0497(5) 0.2789(2) 0.0238(9) Uani 1 1 d . .
C4 C 0.1110(5) 0.3328(5) 0.2271(2) 0.0260(9) Uani 1 1 d . .
H4 H 0.087884 0.376240 0.181331 0.031 Uiso 1 1 calc R U
C5 C -0.1541(6) 0.0040(6) 0.1635(3) 0.0336(11) Uani 1 1 d . .
H5A H -0.183886 -0.070314 0.189908 0.040 Uiso 1 1 calc R U
H5B H -0.082794 -0.045238 0.125824 0.040 Uiso 1 1 calc R U
H5C H -0.247269 0.084279 0.143869 0.040 Uiso 1 1 calc R U
C6 C -0.0851(6) -0.0464(6) 0.3320(3) 0.0335(11) Uani 1 1 d . .
H6A H 0.008021 -0.105254 0.359210 0.040 Uiso 1 1 calc R U
H6B H -0.121728 -0.115021 0.309235 0.040 Uiso 1 1 calc R U
H6C H -0.166847 0.016971 0.362806 0.040 Uiso 1 1 calc R U
C11 C -0.0128(5) 0.2249(5) 0.1133(2) 0.0235(9) Uani 1 1 d . .
C12 C -0.1417(5) 0.3481(6) 0.0866(2) 0.0314(10) Uani 1 1 d . .
C13 C -0.1346(6) 0.3940(6) 0.0177(3) 0.0390(12) Uani 1 1 d . .
H13 H -0.220874 0.475710 -0.001936 0.047 Uiso 1 1 calc R U
C14 C -0.0045(7) 0.3235(6) -0.0231(3) 0.0412(13) Uani 1 1 d . .
H14 H -0.000659 0.358434 -0.069844 0.049 Uiso 1 1 calc R U
C15 C 0.1195(6) 0.2022(6) 0.0045(3) 0.0381(12) Uani 1 1 d . .
H15 H 0.207376 0.153084 -0.024099 0.046 Uiso 1 1 calc R U
C16 C 0.1196(5) 0.1495(5) 0.0733(2) 0.0287(10) Uani 1 1 d . .
C17 C -0.2841(6) 0.4275(6) 0.1313(3) 0.0385(12) Uani 1 1 d . .
H17 H -0.273807 0.365124 0.175481 0.046 Uiso 1 1 calc R U
C18 C -0.2925(8) 0.5826(7) 0.1502(4) 0.0609(19) Uani 1 1 d . .
H18A H -0.384911 0.631424 0.178940 0.073 Uiso 1 1 calc R U
H18B H -0.199065 0.570904 0.175997 0.073 Uiso 1 1 calc R U
H18C H -0.298731 0.644756 0.107581 0.073 Uiso 1 1 calc R U
C19 C -0.4331(6) 0.4390(8) 0.0951(3) 0.0552(17) Uani 1 1 d . .
H19A H -0.523314 0.490324 0.124783 0.066 Uiso 1 1 calc R U
H19B H -0.443839 0.496358 0.050752 0.066 Uiso 1 1 calc R U
H19C H -0.427400 0.337526 0.086751 0.066 Uiso 1 1 calc R U
C20 C 0.2571(6) 0.0146(6) 0.1021(3) 0.0394(13) Uani 1 1 d . .
H20 H 0.230047 -0.011626 0.150149 0.047 Uiso 1 1 calc R U
C21 C 0.4019(6) 0.0511(8) 0.1060(4) 0.062(2) Uani 1 1 d . .
H21A H 0.488709 -0.037563 0.124696 0.075 Uiso 1 1 calc R U
H21B H 0.429039 0.079109 0.059385 0.075 Uiso 1 1 calc R U
H21C H 0.380966 0.135265 0.136420 0.075 Uiso 1 1 calc R U
C22 C 0.2904(7) -0.1214(7) 0.0577(4) 0.0558(17) Uani 1 1 d . .
H22A H 0.379280 -0.207377 0.076882 0.067 Uiso 1 1 calc R U
H22B H 0.198721 -0.147405 0.057661 0.067 Uiso 1 1 calc R U
H22C H 0.314424 -0.096781 0.009973 0.067 Uiso 1 1 calc R U
C31 C 0.0743(5) 0.1575(5) 0.3648(2) 0.0223(9) Uani 1 1 d . .
C32 C -0.0424(5) 0.2440(6) 0.4100(2) 0.0298(10) Uani 1 1 d . .
C33 C -0.0006(6) 0.2541(7) 0.4779(3) 0.0417(13) Uani 1 1 d . .
H33 H -0.077678 0.310721 0.509862 0.050 Uiso 1 1 calc R U
C34 C 0.1518(6) 0.1825(7) 0.4989(3) 0.0428(13) Uani 1 1 d . .
H34 H 0.179145 0.193711 0.544764 0.051 Uiso 1 1 calc R U
C35 C 0.2655(6) 0.0947(6) 0.4543(3) 0.0371(12) Uani 1 1 d . .
H35 H 0.369136 0.044734 0.470548 0.045 Uiso 1 1 calc R U
C36 C 0.2309(5) 0.0779(5) 0.3858(2) 0.0277(10) Uani 1 1 d . .
C37 C -0.2104(5) 0.3283(7) 0.3871(3) 0.0407(13) Uani 1 1 d . .
H37 H -0.225926 0.279617 0.344985 0.049 Uiso 1 1 calc R U
C38 C -0.2417(7) 0.4905(8) 0.3664(5) 0.070(2) Uani 1 1 d . .
H38A H -0.350385 0.542151 0.351931 0.084 Uiso 1 1 calc R U
H38B H -0.222334 0.540262 0.406032 0.084 Uiso 1 1 calc R U
H38C H -0.172877 0.494374 0.327762 0.084 Uiso 1 1 calc R U
C39 C -0.3271(7) 0.3170(10) 0.4427(3) 0.066(2) Uani 1 1 d . .
H39A H -0.304186 0.210698 0.455226 0.079 Uiso 1 1 calc R U
H39B H -0.318520 0.368317 0.484026 0.079 Uiso 1 1 calc R U
H39C H -0.433001 0.364856 0.424347 0.079 Uiso 1 1 calc R U
C40 C 0.3530(5) -0.0204(6) 0.3368(3) 0.0346(11) Uani 1 1 d . .
H40 H 0.339013 0.035666 0.290673 0.041 Uiso 1 1 calc R U
C41 C 0.5196(5) -0.0576(7) 0.3606(4) 0.0486(15) Uani 1 1 d . .
H41A H 0.593099 -0.121268 0.326850 0.058 Uiso 1 1 calc R U
H41B H 0.536433 0.036070 0.363943 0.058 Uiso 1 1 calc R U
H41C H 0.536061 -0.111269 0.406103 0.058 Uiso 1 1 calc R U
C42 C 0.3336(6) -0.1682(7) 0.3262(4) 0.0567(19) Uani 1 1 d . .
H42A H 0.414335 -0.229039 0.294257 0.068 Uiso 1 1 calc R U
H42B H 0.343208 -0.224020 0.370946 0.068 Uiso 1 1 calc R U
H42C H 0.230776 -0.146245 0.306558 0.068 Uiso 1 1 calc R U

loop_
_atom_site_aniso_label
_atom_site_aniso_U_11
_atom_site_aniso_U_22
_atom_site_aniso_U_33
_atom_site_aniso_U_23
_atom_site_aniso_U_13
_atom_site_aniso_U_12
Br1 0.0318(3) 0.0574(4) 0.0535(4) 0.0020(3) -0.0131(2) -0.0152(3)
Br2 0.0571(4) 0.0287(3) 0.0429(3) -0.0052(2) -0.0087(3) -0.0137(3)
Br3 0.0831(5) 0.0567(4) 0.0273(3) -0.0220(3) 0.0016(3) -0.0353(4)
Si 0.0332(6) 0.0284(7) 0.0232(6) -0.0111(5) -0.0055(5) -0.0097(5)
N1 0.0212(16) 0.0229(18) 0.0172(17) -0.0089(14) -0.0045(13) -0.0030(15)
N2 0.0170(15) 0.0248(19) 0.0165(17) -0.0086(14) -0.0040(13) -0.0021(14)
C1 0.0201(18) 0.019(2) 0.018(2) -0.0122(16) -0.0047(15) 0.0034(16)
C2 0.0216(19) 0.021(2) 0.024(2) -0.0078(17) -0.0034(17) -0.0040(17)
C3 0.0178(17) 0.027(2) 0.025(2) -0.0101(18) -0.0010(16) -0.0054(17)
C4 0.026(2) 0.029(2) 0.018(2) -0.0067(17) -0.0080(17) -0.0042(19)
C5 0.037(2) 0.036(3) 0.028(2) -0.012(2) -0.010(2) -0.013(2)
C6 0.033(2) 0.042(3) 0.028(2) -0.003(2) -0.001(2) -0.017(2)
C11 0.0256(19) 0.028(2) 0.016(2) -0.0126(17) -0.0043(16) -0.0073(18)
C12 0.032(2) 0.033(3) 0.022(2) -0.008(2) -0.0033(19) -0.005(2)
C13 0.047(3) 0.037(3) 0.027(3) 0.001(2) -0.014(2) -0.009(2)
C14 0.061(3) 0.042(3) 0.018(2) -0.004(2) -0.009(2) -0.017(3)
C15 0.048(3) 0.044(3) 0.023(2) -0.019(2) 0.004(2) -0.017(3)
C16 0.030(2) 0.028(2) 0.025(2) -0.0129(19) -0.0011(18) -0.007(2)
C17 0.031(2) 0.040(3) 0.028(3) -0.003(2) -0.002(2) 0.003(2)
C18 0.056(4) 0.051(4) 0.054(4) -0.025(3) -0.001(3) 0.005(3)
C19 0.036(3) 0.071(5) 0.044(4) 0.002(3) -0.004(3) -0.004(3)
C20 0.032(2) 0.044(3) 0.032(3) -0.013(2) 0.004(2) -0.002(2)
C21 0.032(3) 0.059(4) 0.085(5) -0.037(4) -0.008(3) -0.002(3)
C22 0.047(3) 0.037(3) 0.077(5) -0.021(3) 0.003(3) -0.007(3)
C31 0.0200(19) 0.026(2) 0.016(2) -0.0057(17) -0.0055(16) -0.0034(18)
C32 0.026(2) 0.038(3) 0.020(2) -0.013(2) -0.0008(17) -0.005(2)
C33 0.045(3) 0.052(3) 0.023(3) -0.017(2) -0.003(2) -0.011(3)
C34 0.049(3) 0.056(4) 0.021(2) -0.009(2) -0.013(2) -0.017(3)
C35 0.033(2) 0.044(3) 0.029(3) -0.004(2) -0.017(2) -0.007(2)
C36 0.022(2) 0.030(2) 0.025(2) -0.0065(19) -0.0081(17) -0.0028(19)
C37 0.023(2) 0.053(3) 0.032(3) -0.017(3) 0.003(2) 0.002(2)
C38 0.038(3) 0.053(4) 0.097(6) 0.000(4) -0.014(4) 0.008(3)
C39 0.034(3) 0.107(6) 0.047(4) -0.019(4) 0.011(3) -0.015(3)
C40 0.022(2) 0.040(3) 0.033(3) -0.007(2) -0.0056(19) -0.002(2)
C41 0.018(2) 0.049(4) 0.068(4) -0.004(3) -0.011(2) -0.002(2)
C42 0.032(3) 0.041(3) 0.088(5) -0.035(3) -0.005(3) -0.001(2)

loop_
_atom_type_symbol
_atom_type_description
_atom_type_scat_dispersion_real
_atom_type_scat_dispersion_imag
_atom_type_scat_source
C C 0.0181 0.0091 'International Tables Vol C Tables 4.2.6.8 and 6.1.1.4'
H H 0.0000 0.0000 'International Tables Vol C Tables 4.2.6.8 and 6.1.1.4'
N N 0.0311 0.0180 'International Tables Vol C Tables 4.2.6.8 and 6.1.1.4'
Si Si 0.2541 0.3302 'International Tables Vol C Tables 4.2.6.8 and 6.1.1.4'
Br Br -0.6763 1.2805 'International Tables Vol C Tables 4.2.6.8 and 6.1.1.4'

loop_
_geom_angle_atom_site_label_1
_geom_angle_atom_site_label_2
_geom_angle_atom_site_label_3
_geom_angle
C4 Si Br3 122.01(16)
C4 Si Br2 105.07(17)
Br3 Si Br2 105.49(6)
C4 Si Br1 116.20(15)
Br3 Si Br1 102.93(6)
Br2 Si Br1 103.23(6)
C1 N1 C2 110.7(4)
C1 N1 C11 123.4(4)
C2 N1 C11 125.9(3)
C1 N2 C3 110.4(3)
C1 N2 C31 126.4(4)
C3 N2 C31 123.0(4)
N2 C1 N1 104.8(4)
N2 C1 C4 132.4(4)
N1 C1 C4 122.8(4)
C3 C2 N1 107.1(4)
C3 C2 C5 132.0(5)
N1 C2 C5 120.9(4)
C2 C3 N2 107.0(4)
C2 C3 C6 130.8(4)
N2 C3 C6 122.2(4)
C1 C4 Si 141.6(4)
C16 C11 C12 122.6(4)
C16 C11 N1 118.5(4)
C12 C11 N1 118.9(4)
C13 C12 C11 117.5(4)
C13 C12 C17 121.2(5)
C11 C12 C17 121.3(4)
C12 C13 C14 121.5(5)
C15 C14 C13 119.6(5)
C14 C15 C16 121.9(5)
C15 C16 C11 117.0(5)
C15 C16 C20 120.7(4)
C11 C16 C20 122.3(4)
C12 C17 C18 110.9(5)
C12 C17 C19 110.8(4)
C18 C17 C19 111.4(5)
C16 C20 C21 111.2(5)
C16 C20 C22 110.5(5)
C21 C20 C22 110.1(4)
C32 C31 C36 122.7(4)
C32 C31 N2 118.2(4)
C36 C31 N2 119.0(4)
C33 C32 C31 118.0(4)
C33 C32 C37 119.6(4)
C31 C32 C37 122.4(4)
C34 C33 C32 120.4(5)
C33 C34 C35 121.1(4)
C34 C35 C36 121.3(4)
C35 C36 C31 116.3(4)
C35 C36 C40 122.1(4)
C31 C36 C40 121.6(4)
C38 C37 C32 111.1(5)
C38 C37 C39 111.1(5)
C32 C37 C39 112.2(5)
C36 C40 C42 111.6(4)
C36 C40 C41 113.3(4)
C42 C40 C41 108.5(4)

loop_
_geom_bond_atom_site_label_1
_geom_bond_atom_site_label_2
_geom_bond_distance
Br1 Si 2.2489(14)
Br2 Si 2.2374(16)
Br3 Si 2.1980(13)
Si C4 1.751(4)
N1 C1 1.376(5)
N1 C2 1.408(6)
N1 C11 1.435(6)
N2 C1 1.364(6)
N2 C3 1.422(5)
N2 C31 1.432(5)
C1 C4 1.390(6)
C2 C3 1.342(6)
C2 C5 1.492(5)
C3 C6 1.473(7)
C11 C16 1.400(6)
C11 C12 1.406(6)
C12 C13 1.385(7)
C12 C17 1.522(6)
C13 C14 1.386(7)
C14 C15 1.380(8)
C15 C16 1.395(7)
C16 C20 1.519(7)
C17 C18 1.529(8)
C17 C19 1.534(7)
C20 C21 1.528(8)
C20 C22 1.529(7)
C31 C32 1.400(5)
C31 C36 1.419(6)
C32 C33 1.395(6)
C32 C37 1.523(6)
C33 C34 1.377(7)
C34 C35 1.382(7)
C35 C36 1.401(6)
C36 C40 1.512(6)
C37 C38 1.508(9)
C37 C39 1.539(8)
C40 C42 1.529(8)
C40 C41 1.530(6)

loop_
_geom_torsion_atom_site_label_1
_geom_torsion_atom_site_label_2
_geom_torsion_atom_site_label_3
_geom_torsion_atom_site_label_4
_geom_torsion
C3 N2 C1 N1 -1.3(4)
C31 N2 C1 N1 -177.4(4)
C3 N2 C1 C4 177.0(4)
C31 N2 C1 C4 0.9(7)
C2 N1 C1 N2 1.2(4)
C11 N1 C1 N2 -176.1(3)
C2 N1 C1 C4 -177.3(4)
C11 N1 C1 C4 5.5(6)
C1 N1 C2 C3 -0.7(5)
C11 N1 C2 C3 176.5(4)
C1 N1 C2 C5 178.7(4)
C11 N1 C2 C5 -4.1(6)
N1 C2 C3 N2 -0.1(4)
C5 C2 C3 N2 -179.4(4)
N1 C2 C3 C6 179.3(4)
C5 C2 C3 C6 0.0(8)
C1 N2 C3 C2 0.8(5)
C31 N2 C3 C2 177.1(4)
C1 N2 C3 C6 -178.6(4)
C31 N2 C3 C6 -2.3(6)
N2 C1 C4 Si 10.2(8)
N1 C1 C4 Si -171.8(4)
Br3 Si C4 C1 -42.9(6)
Br2 Si C4 C1 -162.5(5)
Br1 Si C4 C1 84.1(5)
C1 N1 C11 C16 84.2(5)
C2 N1 C11 C16 -92.6(5)
C1 N1 C11 C12 -94.6(5)
C2 N1 C11 C12 88.6(5)
C16 C11 C12 C13 0.2(7)
N1 C11 C12 C13 179.0(4)
C16 C11 C12 C17 179.8(4)
N1 C11 C12 C17 -1.4(7)
C11 C12 C13 C14 -1.2(8)
C17 C12 C13 C14 179.2(5)
C12 C13 C14 C15 1.8(8)
C13 C14 C15 C16 -1.3(8)
C14 C15 C16 C11 0.3(7)
C14 C15 C16 C20 179.4(5)
C12 C11 C16 C15 0.2(6)
N1 C11 C16 C15 -178.5(4)
C12 C11 C16 C20 -178.8(4)
N1 C11 C16 C20 2.4(6)
C13 C12 C17 C18 -72.8(6)
C11 C12 C17 C18 107.6(6)
C13 C12 C17 C19 51.5(7)
C11 C12 C17 C19 -128.2(5)
C15 C16 C20 C21 66.9(6)
C11 C16 C20 C21 -114.1(5)
C15 C16 C20 C22 -55.7(7)
C11 C16 C20 C22 123.3(5)
C1 N2 C31 C32 99.8(5)
C3 N2 C31 C32 -75.9(6)
C1 N2 C31 C36 -83.0(6)
C3 N2 C31 C36 101.3(5)
C36 C31 C32 C33 1.5(8)
N2 C31 C32 C33 178.6(5)
C36 C31 C32 C37 -179.6(5)
N2 C31 C32 C37 -2.5(7)
C31 C32 C33 C34 1.0(9)
C37 C32 C33 C34 -177.9(6)
C32 C33 C34 C35 -2.5(10)
C33 C34 C35 C36 1.5(10)
C34 C35 C36 C31 0.9(8)
C34 C35 C36 C40 -178.6(5)
C32 C31 C36 C35 -2.4(7)
N2 C31 C36 C35 -179.5(5)
C32 C31 C36 C40 177.1(5)
N2 C31 C36 C40 0.0(7)
C33 C32 C37 C38 83.1(7)
C31 C32 C37 C38 -95.8(6)
C33 C32 C37 C39 -42.0(8)
C31 C32 C37 C39 139.1(6)
C35 C36 C40 C42 105.1(6)
C31 C36 C40 C42 -74.4(7)
C35 C36 C40 C41 -17.8(8)
C31 C36 C40 C41 162.7(5)
